data_4102653
loop_
_publ_author_name
'Kounosuke Oisaki'
'Qiaowei Li'
'Hiroyasu Furukawa'
'Alexander U. Czaja'
'Omar M. Yaghi'

_publ_section_title
;
 A Metal-Organic Framework with Covalently Bound Organometallic Complexes
;
_journal_name_full 'Journal of the American Chemical Society'
_journal_page_first 9262
_journal_page_last 9264
_journal_paper_doi 10.1021/ja103016y
_journal_volume 132
_journal_year 2010
_chemical_formula_moiety 'C69 H45 N6 O13 Zn4'
_chemical_formula_sum 'C69 H45 N6 O13 Zn4'
_chemical_formula_weight 1427.59
_chemical_name_common IRMOF-76
_chemical_name_systematic
; 
 ? 
;
_space_group_IT_number 225
_symmetry_cell_setting cubic
_symmetry_space_group_name_Hall '-F 4 2 3'
_symmetry_space_group_name_H-M 'F m -3 m'
_atom_sites_solution_hydrogens geom
_atom_sites_solution_primary direct
_atom_sites_solution_secondary difmap
_audit_creation_method SHELXL-97
_cell_angle_alpha 90.00
_cell_angle_beta 90.00
_cell_angle_gamma 90.00
_cell_formula_units_Z 8
_cell_length_a 42.9245(2)
_cell_length_b 42.9245(2)
_cell_length_c 42.9245(2)
_cell_measurement_reflns_used 9712
_cell_measurement_temperature 258(2)
_cell_measurement_theta_max 36.231
_cell_measurement_theta_min 2.912
_cell_volume 79088.9(6)
_computing_cell_refinement 'Bruker SMART'
_computing_data_collection 'Bruker SMART'
_computing_data_reduction 'Bruker SAINT'
_computing_molecular_graphics 'Bruker SHELXTL'
_computing_publication_material 'Bruker SHELXTL'
_computing_structure_refinement 'SHELXL-97 (Sheldrick, 1997)'
_computing_structure_solution 'SHELXS-97 (Sheldrick, 1990)'
_diffrn_ambient_temperature 258(2)
_diffrn_measured_fraction_theta_full 0.997
_diffrn_measured_fraction_theta_max 0.997
_diffrn_measurement_device_type 'CCD area detector'
_diffrn_measurement_method 'phi and omega scans'
_diffrn_radiation_monochromator graphite
_diffrn_radiation_source 'fine-focus sealed tube'
_diffrn_radiation_type CuK\a
_diffrn_radiation_wavelength 1.54178
_diffrn_reflns_av_R_equivalents 0.0707
_diffrn_reflns_av_sigmaI/netI 0.0146
_diffrn_reflns_limit_h_max 35
_diffrn_reflns_limit_h_min -35
_diffrn_reflns_limit_k_max 35
_diffrn_reflns_limit_k_min -34
_diffrn_reflns_limit_l_max 31
_diffrn_reflns_limit_l_min -34
_diffrn_reflns_number 96360
_diffrn_reflns_theta_full 40.06
_diffrn_reflns_theta_max 40.06
_diffrn_reflns_theta_min 1.78
_exptl_absorpt_coefficient_mu 0.368
_exptl_absorpt_correction_type none
_exptl_crystal_colour colorless
_exptl_crystal_density_diffrn 0.240
_exptl_crystal_density_method 'not measured'
_exptl_crystal_description block
_exptl_crystal_F_000 5800
_exptl_crystal_size_max 0.6
_exptl_crystal_size_mid 0.6
_exptl_crystal_size_min 0.4
_refine_diff_density_max 0.450
_refine_diff_density_min -0.278
_refine_diff_density_rms 0.077
_refine_ls_extinction_method none
_refine_ls_goodness_of_fit_ref 1.941
_refine_ls_hydrogen_treatment constr
_refine_ls_matrix_type full
_refine_ls_number_parameters 56
_refine_ls_number_reflns 1260
_refine_ls_number_restraints 3
_refine_ls_restrained_S_all 1.940
_refine_ls_R_factor_all 0.1669
_refine_ls_R_factor_gt 0.1465
_refine_ls_shift/su_max 2.886
_refine_ls_shift/su_mean 0.098
_refine_ls_structure_factor_coef Fsqd
_refine_ls_weighting_details 'calc w=1/[\s^2^(Fo^2^)+(0.2000P)^2^+0.0000P] where P=(Fo^2^+2Fc^2^)/3'
_refine_ls_weighting_scheme calc
_refine_ls_wR_factor_gt 0.4135
_refine_ls_wR_factor_ref 0.4378
_reflns_number_gt 913
_reflns_number_total 1260
_reflns_threshold_expression >2sigma(I)
_cod_data_source_file ja103016y_si_001.cif
_cod_data_source_block 091105_fm-3mscale
_cod_database_code 4102653

loop_
_symmetry_equiv_pos_as_xyz
'x, y, z'
'-x, -y, z'
'-x, y, -z'
'x, -y, -z'
'z, x, y'
'z, -x, -y'
'-z, -x, y'
'-z, x, -y'
'y, z, x'
'-y, z, -x'
'y, -z, -x'
'-y, -z, x'
'y, x, -z'
'-y, -x, -z'
'y, -x, z'
'-y, x, z'
'x, z, -y'
'-x, z, y'
'-x, -z, -y'
'x, -z, y'
'z, y, -x'
'z, -y, x'
'-z, y, x'
'-z, -y, -x'
'x, y+1/2, z+1/2'
'-x, -y+1/2, z+1/2'
'-x, y+1/2, -z+1/2'
'x, -y+1/2, -z+1/2'
'z, x+1/2, y+1/2'
'z, -x+1/2, -y+1/2'
'-z, -x+1/2, y+1/2'
'-z, x+1/2, -y+1/2'
'y, z+1/2, x+1/2'
'-y, z+1/2, -x+1/2'
'y, -z+1/2, -x+1/2'
'-y, -z+1/2, x+1/2'
'y, x+1/2, -z+1/2'
'-y, -x+1/2, -z+1/2'
'y, -x+1/2, z+1/2'
'-y, x+1/2, z+1/2'
'x, z+1/2, -y+1/2'
'-x, z+1/2, y+1/2'
'-x, -z+1/2, -y+1/2'
'x, -z+1/2, y+1/2'
'z, y+1/2, -x+1/2'
'z, -y+1/2, x+1/2'
'-z, y+1/2, x+1/2'
'-z, -y+1/2, -x+1/2'
'x+1/2, y, z+1/2'
'-x+1/2, -y, z+1/2'
'-x+1/2, y, -z+1/2'
'x+1/2, -y, -z+1/2'
'z+1/2, x, y+1/2'
'z+1/2, -x, -y+1/2'
'-z+1/2, -x, y+1/2'
'-z+1/2, x, -y+1/2'
'y+1/2, z, x+1/2'
'-y+1/2, z, -x+1/2'
'y+1/2, -z, -x+1/2'
'-y+1/2, -z, x+1/2'
'y+1/2, x, -z+1/2'
'-y+1/2, -x, -z+1/2'
'y+1/2, -x, z+1/2'
'-y+1/2, x, z+1/2'
'x+1/2, z, -y+1/2'
'-x+1/2, z, y+1/2'
'-x+1/2, -z, -y+1/2'
'x+1/2, -z, y+1/2'
'z+1/2, y, -x+1/2'
'z+1/2, -y, x+1/2'
'-z+1/2, y, x+1/2'
'-z+1/2, -y, -x+1/2'
'x+1/2, y+1/2, z'
'-x+1/2, -y+1/2, z'
'-x+1/2, y+1/2, -z'
'x+1/2, -y+1/2, -z'
'z+1/2, x+1/2, y'
'z+1/2, -x+1/2, -y'
'-z+1/2, -x+1/2, y'
'-z+1/2, x+1/2, -y'
'y+1/2, z+1/2, x'
'-y+1/2, z+1/2, -x'
'y+1/2, -z+1/2, -x'
'-y+1/2, -z+1/2, x'
'y+1/2, x+1/2, -z'
'-y+1/2, -x+1/2, -z'
'y+1/2, -x+1/2, z'
'-y+1/2, x+1/2, z'
'x+1/2, z+1/2, -y'
'-x+1/2, z+1/2, y'
'-x+1/2, -z+1/2, -y'
'x+1/2, -z+1/2, y'
'z+1/2, y+1/2, -x'
'z+1/2, -y+1/2, x'
'-z+1/2, y+1/2, x'
'-z+1/2, -y+1/2, -x'
'-x, -y, -z'
'x, y, -z'
'x, -y, z'
'-x, y, z'
'-z, -x, -y'
'-z, x, y'
'z, x, -y'
'z, -x, y'
'-y, -z, -x'
'y, -z, x'
'-y, z, x'
'y, z, -x'
'-y, -x, z'
'y, x, z'
'-y, x, -z'
'y, -x, -z'
'-x, -z, y'
'x, -z, -y'
'x, z, y'
'-x, z, -y'
'-z, -y, x'
'-z, y, -x'
'z, -y, -x'
'z, y, x'
'-x, -y+1/2, -z+1/2'
'x, y+1/2, -z+1/2'
'x, -y+1/2, z+1/2'
'-x, y+1/2, z+1/2'
'-z, -x+1/2, -y+1/2'
'-z, x+1/2, y+1/2'
'z, x+1/2, -y+1/2'
'z, -x+1/2, y+1/2'
'-y, -z+1/2, -x+1/2'
'y, -z+1/2, x+1/2'
'-y, z+1/2, x+1/2'
'y, z+1/2, -x+1/2'
'-y, -x+1/2, z+1/2'
'y, x+1/2, z+1/2'
'-y, x+1/2, -z+1/2'
'y, -x+1/2, -z+1/2'
'-x, -z+1/2, y+1/2'
'x, -z+1/2, -y+1/2'
'x, z+1/2, y+1/2'
'-x, z+1/2, -y+1/2'
'-z, -y+1/2, x+1/2'
'-z, y+1/2, -x+1/2'
'z, -y+1/2, -x+1/2'
'z, y+1/2, x+1/2'
'-x+1/2, -y, -z+1/2'
'x+1/2, y, -z+1/2'
'x+1/2, -y, z+1/2'
'-x+1/2, y, z+1/2'
'-z+1/2, -x, -y+1/2'
'-z+1/2, x, y+1/2'
'z+1/2, x, -y+1/2'
'z+1/2, -x, y+1/2'
'-y+1/2, -z, -x+1/2'
'y+1/2, -z, x+1/2'
'-y+1/2, z, x+1/2'
'y+1/2, z, -x+1/2'
'-y+1/2, -x, z+1/2'
'y+1/2, x, z+1/2'
'-y+1/2, x, -z+1/2'
'y+1/2, -x, -z+1/2'
'-x+1/2, -z, y+1/2'
'x+1/2, -z, -y+1/2'
'x+1/2, z, y+1/2'
'-x+1/2, z, -y+1/2'
'-z+1/2, -y, x+1/2'
'-z+1/2, y, -x+1/2'
'z+1/2, -y, -x+1/2'
'z+1/2, y, x+1/2'
'-x+1/2, -y+1/2, -z'
'x+1/2, y+1/2, -z'
'x+1/2, -y+1/2, z'
'-x+1/2, y+1/2, z'
'-z+1/2, -x+1/2, -y'
'-z+1/2, x+1/2, y'
'z+1/2, x+1/2, -y'
'z+1/2, -x+1/2, y'
'-y+1/2, -z+1/2, -x'
'y+1/2, -z+1/2, x'
'-y+1/2, z+1/2, x'
'y+1/2, z+1/2, -x'
'-y+1/2, -x+1/2, z'
'y+1/2, x+1/2, z'
'-y+1/2, x+1/2, -z'
'y+1/2, -x+1/2, -z'
'-x+1/2, -z+1/2, y'
'x+1/2, -z+1/2, -y'
'x+1/2, z+1/2, y'
'-x+1/2, z+1/2, -y'
'-z+1/2, -y+1/2, x'
'-z+1/2, y+1/2, -x'
'z+1/2, -y+1/2, -x'
'z+1/2, y+1/2, x'

loop_
_atom_site_label
_atom_site_type_symbol
_atom_site_fract_x
_atom_site_fract_y
_atom_site_fract_z
_atom_site_U_iso_or_equiv
_atom_site_adp_type
_atom_site_occupancy
_atom_site_symmetry_multiplicity
_atom_site_calc_flag
_atom_site_refinement_flags
C1 C 0.2500 0.3337(10) 0.2500 0.203(11) Uani 1 4 d S
C2 C 0.2500 0.3664(10) 0.2500 0.260(16) Uani 1 4 d S
C3 C 0.2313(4) 0.3839(9) 0.2687(4) 0.341(17) Uani 1 2 d S
H3 H 0.2178 0.3738 0.2822 0.410 Uiso 1 2 calc SR
C4 C 0.2318(6) 0.4171(7) 0.2682(6) 0.48(3) Uani 1 2 d S
H4 H 0.2183 0.4273 0.2817 0.582 Uiso 1 2 calc SR
C5 C 0.2500 0.4351(18) 0.2500 0.38(3) Uani 1 4 d S
C6 C 0.2500 0.4672(14) 0.2500 0.38(3) Uani 1 4 d S
C7 C 0.2306(18) 0.4834(7) 0.2306(18) 0.77(12) Uani 1 2 d SD
C8 C 0.192(2) 0.5000 0.192(2) 0.61(9) Uiso 0.50 4 d SPD
H8 H 0.1762 0.5000 0.1762 0.732 Uiso 0.50 4 calc SPR
C9 C 0.1928(15) 0.4428(18) 0.1928(15) 0.53(6) Uiso 0.50 2 d SPD
H9A H 0.1974 0.4419 0.1709 0.795 Uiso 0.25 1 calc PR
H9B H 0.1707 0.4427 0.1959 0.795 Uiso 0.25 1 calc PR
H9C H 0.2018 0.4251 0.2030 0.795 Uiso 0.50 2 calc SPR
N1 N 0.2065(18) 0.473(2) 0.2065(18) 2.0(5) Uiso 0.50 2 d SPD
O1 O 0.2500 0.2500 0.2500 0.107(7) Uani 1 24 d S
O2 O 0.2691(2) 0.3192(3) 0.2309(2) 0.193(5) Uani 1 2 d S
Zn1 Zn 0.27617(3) 0.27617(3) 0.22383(3) 0.126(3) Uani 1 6 d S

loop_
_atom_site_aniso_label
_atom_site_aniso_U_11
_atom_site_aniso_U_22
_atom_site_aniso_U_33
_atom_site_aniso_U_23
_atom_site_aniso_U_13
_atom_site_aniso_U_12
C1 0.24(2) 0.14(4) 0.24(2) 0.000 0.03(3) 0.000
C2 0.34(3) 0.10(3) 0.34(3) 0.000 0.12(4) 0.000
C3 0.42(3) 0.18(3) 0.42(3) -0.006(16) 0.21(3) 0.006(16)
C4 0.69(5) 0.08(2) 0.69(5) -0.016(19) 0.34(6) 0.016(19)
C5 0.49(6) 0.16(6) 0.49(6) 0.000 0.25(6) 0.000
C6 0.54(6) 0.05(3) 0.54(6) 0.000 0.17(6) 0.000
C7 1.10(19) 0.09(2) 1.10(19) 0.12(4) 0.49(17) 0.12(4)
O1 0.107(7) 0.107(7) 0.107(7) 0.000 0.000 0.000
O2 0.220(8) 0.137(9) 0.220(8) 0.015(6) 0.021(7) -0.015(6)
Zn1 0.126(3) 0.126(3) 0.126(3) 0.0045(8) 0.0045(8) -0.0045(8)

loop_
_atom_type_symbol
_atom_type_description
_atom_type_scat_dispersion_real
_atom_type_scat_dispersion_imag
_atom_type_scat_source
C C 0.0181 0.0091 'International Tables Vol C Tables 4.2.6.8 and 6.1.1.4'
H H 0.0000 0.0000 'International Tables Vol C Tables 4.2.6.8 and 6.1.1.4'
N N 0.0311 0.0180 'International Tables Vol C Tables 4.2.6.8 and 6.1.1.4'
O O 0.0492 0.0322 'International Tables Vol C Tables 4.2.6.8 and 6.1.1.4'
Zn Zn -1.5491 0.6778 'International Tables Vol C Tables 4.2.6.8 and 6.1.1.4'

loop_
_geom_angle_atom_site_label_1
_geom_angle_atom_site_label_2
_geom_angle_atom_site_label_3
_geom_angle
_geom_angle_site_symmetry_1
_geom_angle_site_symmetry_3
O2 C1 O2 124(3) 51 .
O2 C1 C2 118.2(16) 51 .
O2 C1 C2 118.2(16) . .
C3 C2 C3 113(3) . 51
C3 C2 C1 123.5(16) . .
C3 C2 C1 123.5(16) 51 .
C2 C3 C4 122(3) . .
C2 C3 H3 118.9 . .
C4 C3 H3 118.9 . .
C5 C4 C3 126(4) . .
C5 C4 H4 116.8 . .
C3 C4 H4 116.8 . .
C4 C5 C4 110(5) . 51
C4 C5 C6 125(3) . .
C4 C5 C6 125(3) 51 .
C7 C6 C7 119(7) . 51
C7 C6 C5 121(4) . .
C7 C6 C5 121(4) 51 .
C6 C7 C7 121(4) . 99_565
C6 C7 N1 132(6) . .
C7 C7 N1 108(4) 99_565 .
N1 C8 N1 105(10) . 99_565
N1 C8 H8 127.7 . .
N1 C8 H8 127.7 99_565 .
N1 C9 H9A 111.5 . .
N1 C9 H9B 111.4 . .
H9A C9 H9B 107.4 . .
N1 C9 H9C 111.4 . .
H9A C9 H9C 107.5 . .
H9B C9 H9C 107.5 . .
C8 N1 C9 109(7) . .
C8 N1 C7 110(9) . .
C9 N1 C7 141(9) . .
Zn1 O1 Zn1 109.5 74 51
Zn1 O1 Zn1 109.5 74 .
Zn1 O1 Zn1 109.5 51 .
Zn1 O1 Zn1 109.5 74 28
Zn1 O1 Zn1 109.471(1) 51 28
Zn1 O1 Zn1 109.472(1) . 28
C1 O2 Zn1 131.3(19) . .
O2 Zn1 O2 106.7(4) 56 .
O2 Zn1 O2 106.7(4) 56 35
O2 Zn1 O2 106.7(4) . 35
O2 Zn1 O1 112.1(4) 56 .
O2 Zn1 O1 112.1(4) . .
O2 Zn1 O1 112.1(4) 35 .

loop_
_geom_bond_atom_site_label_1
_geom_bond_atom_site_label_2
_geom_bond_distance
_geom_bond_site_symmetry_2
C1 O2 1.315(15) 51
C1 O2 1.315(15) .
C1 C2 1.40(4) .
C2 C3 1.36(2) .
C2 C3 1.36(2) 51
C3 C4 1.43(4) .
C3 H3 0.9300 .
C4 C5 1.35(3) .
C4 H4 0.9300 .
C5 C4 1.35(3) 51
C5 C6 1.38(6) .
C6 C7 1.36(8) .
C6 C7 1.36(8) 51
C7 C7 1.43(6) 99_565
C7 N1 1.53(5) .
C8 N1 1.49(10) .
C8 N1 1.49(10) 99_565
C8 H8 0.9300 .
C9 N1 1.52(5) .
C9 H9A 0.9799 .
C9 H9B 0.9803 .
C9 H9C 0.9799 .
O1 Zn1 1.946(2) 74
O1 Zn1 1.946(2) 51
O1 Zn1 1.946(2) .
O1 Zn1 1.946(2) 28
O2 Zn1 1.897(15) .
Zn1 O2 1.897(15) 56
Zn1 O2 1.897(15) 35
